data_7034058
loop_
_publ_author_name
'Li, Lei-Lei'
'Liu, Shuang'
'Zhang, Yuan'
'Shi, Wei'
'Cheng, Peng'

_publ_section_title
;
 Three new mononuclear tri-spin lanthanide-nitronyl nitroxide radical
 compounds: syntheses, structures and magnetic properties.
;
_journal_issue 13
_journal_name_full 'Dalton transactions (Cambridge, England : 2003)'
_journal_page_first 6118
_journal_page_last 6125
_journal_paper_doi 10.1039/c4dt03941f
_journal_volume 44
_journal_year 2015
_chemical_formula_sum 'C45 H41 Dy F18 N4 O14'
_chemical_formula_weight 1366.32
_chemical_name_systematic
; 
 ? 
;
_space_group_IT_number 15
_symmetry_space_group_name_Hall '-C 2yc'
_symmetry_space_group_name_H-M 'C 1 2/c 1'
_atom_sites_solution_hydrogens geom
_atom_sites_solution_primary direct
_atom_sites_solution_secondary difmap
_audit_creation_method SHELXL-97
_audit_update_record
;
2014-09-24 deposited with the CCDC.
2015-02-16 downloaded from the CCDC.
;
_cell_angle_alpha 90.00
_cell_angle_beta 92.426(3)
_cell_angle_gamma 90.00
_cell_formula_units_Z 4
_cell_length_a 23.9453(10)
_cell_length_b 10.4449(6)
_cell_length_c 21.5316(8)
_cell_measurement_temperature 293(2)
_cell_volume 5380.4(4)
_computing_structure_refinement 'SHELXL-97 (Sheldrick, 1997)'
_computing_structure_solution 'SHELXS-97 (Sheldrick, 1990)'
_diffrn_ambient_temperature 293(2)
_diffrn_measured_fraction_theta_full 0.998
_diffrn_measured_fraction_theta_max 0.998
_diffrn_radiation_monochromator graphite
_diffrn_radiation_source 'fine-focus sealed tube'
_diffrn_radiation_type MoK\a
_diffrn_radiation_wavelength 0.71073
_diffrn_reflns_av_R_equivalents 0.0524
_diffrn_reflns_av_sigmaI/netI 0.0731
_diffrn_reflns_limit_h_max 28
_diffrn_reflns_limit_h_min -21
_diffrn_reflns_limit_k_max 12
_diffrn_reflns_limit_k_min -5
_diffrn_reflns_limit_l_max 23
_diffrn_reflns_limit_l_min -25
_diffrn_reflns_number 9526
_diffrn_reflns_theta_full 25.00
_diffrn_reflns_theta_max 25.00
_diffrn_reflns_theta_min 2.87
_exptl_absorpt_coefficient_mu 1.517
_exptl_crystal_density_diffrn 1.687
_exptl_crystal_density_method 'not measured'
_exptl_crystal_F_000 2716
_refine_diff_density_max 0.744
_refine_diff_density_min -0.562
_refine_diff_density_rms 0.110
_refine_ls_extinction_method none
_refine_ls_goodness_of_fit_ref 1.029
_refine_ls_hydrogen_treatment mixed
_refine_ls_matrix_type full
_refine_ls_number_parameters 376
_refine_ls_number_reflns 4750
_refine_ls_number_restraints 0
_refine_ls_restrained_S_all 1.029
_refine_ls_R_factor_all 0.0434
_refine_ls_R_factor_gt 0.0382
_refine_ls_shift/su_max 0.000
_refine_ls_shift/su_mean 0.000
_refine_ls_structure_factor_coef Fsqd
_refine_ls_weighting_details 'calc w=1/[\s^2^(Fo^2^)+(0.0251P)^2^+0.0000P] where P=(Fo^2^+2Fc^2^)/3'
_refine_ls_weighting_scheme calc
_refine_ls_wR_factor_gt 0.0786
_refine_ls_wR_factor_ref 0.0825
_reflns_number_gt 4273
_reflns_number_total 4750
_reflns_threshold_expression >2sigma(I)
_cod_data_source_file c4dt03941f2.cif
_cod_data_source_block p131225c
_cod_depositor_comments 'Adding full bibliography for 7034055--7034058.cif.'
_cod_database_code 7034058

loop_
_symmetry_equiv_pos_as_xyz
'x, y, z'
'-x, y, -z+1/2'
'x+1/2, y+1/2, z'
'-x+1/2, y+1/2, -z+1/2'
'-x, -y, -z'
'x, -y, z-1/2'
'-x+1/2, -y+1/2, -z'
'x+1/2, -y+1/2, z-1/2'

loop_
_atom_site_label
_atom_site_type_symbol
_atom_site_fract_x
_atom_site_fract_y
_atom_site_fract_z
_atom_site_U_iso_or_equiv
_atom_site_adp_type
_atom_site_occupancy
_atom_site_symmetry_multiplicity
_atom_site_calc_flag
_atom_site_refinement_flags
Dy1 Dy 0.0000 0.33517(2) 0.2500 0.01506(9) Uani 1 2 d S
F2 F 0.11854(10) 0.6990(3) 0.17077(12) 0.0512(8) Uani 1 1 d .
F9 F -0.14634(11) 0.0306(3) 0.14696(12) 0.0607(9) Uani 1 1 d .
F3 F 0.05274(11) 0.6671(3) 0.10270(11) 0.0520(8) Uani 1 1 d .
F7 F -0.06669(12) -0.0570(3) 0.14581(15) 0.0747(11) Uani 1 1 d .
F8 F -0.12579(14) -0.1223(3) 0.20925(13) 0.0675(9) Uani 1 1 d .
F6 F 0.06854(12) 0.1003(4) 0.06332(11) 0.0666(10) Uani 1 1 d .
F5 F 0.15271(12) 0.0768(3) 0.09729(12) 0.0690(10) Uani 1 1 d .
F4 F 0.12168(11) 0.2625(3) 0.07460(11) 0.0534(8) Uani 1 1 d .
F1 F 0.05191(13) 0.8340(3) 0.15985(14) 0.0631(9) Uani 1 1 d .
O7 O 0.26346(10) 0.3723(3) 0.08551(12) 0.0333(7) Uani 1 1 d .
O4 O -0.04972(11) 0.1592(3) 0.20836(11) 0.0258(7) Uani 1 1 d .
O6 O 0.29899(13) 0.1845(3) 0.11845(14) 0.0467(9) Uani 1 1 d .
O3 O 0.05506(9) 0.2616(3) 0.17181(10) 0.0221(6) Uani 1 1 d .
O2 O 0.03778(9) 0.5141(3) 0.20123(10) 0.0221(6) Uani 1 1 d .
O1 O 0.06975(9) 0.4141(3) 0.31695(10) 0.0231(6) Uani 1 1 d .
O5 O 0.23659(11) 0.3218(4) 0.42320(13) 0.0499(11) Uani 1 1 d .
N1 N 0.10616(11) 0.3868(3) 0.36182(13) 0.0204(7) Uani 1 1 d .
N2 N 0.18484(12) 0.3445(4) 0.41205(14) 0.0319(10) Uani 1 1 d .
C5 C 0.08744(15) 0.1679(4) 0.16613(17) 0.0231(9) Uani 1 1 d .
C23 C 0.03677(15) 0.3417(5) 0.43997(18) 0.0354(12) Uani 1 1 d .
H23A H 0.0073 0.3800 0.4148 0.053 Uiso 1 1 calc R
H23B H 0.0285 0.3495 0.4830 0.053 Uiso 1 1 calc R
H23C H 0.0400 0.2528 0.4294 0.053 Uiso 1 1 calc R
C8 C -0.10576(16) -0.0185(4) 0.18299(18) 0.0316(10) Uani 1 1 d .
C7 C -0.08379(15) 0.0829(4) 0.23000(17) 0.0253(9) Uani 1 1 d .
C19 C 0.16930(16) 0.4326(5) 0.51620(17) 0.0361(11) Uani 1 1 d .
H19A H 0.2019 0.3908 0.5341 0.054 Uiso 1 1 calc R
H19B H 0.1423 0.4438 0.5475 0.054 Uiso 1 1 calc R
H19C H 0.1796 0.5147 0.5002 0.054 Uiso 1 1 calc R
C6 C 0.10509(15) 0.0792(4) 0.21076(17) 0.0285(10) Uani 1 1 d .
H6 H 0.1312 0.0172 0.2011 0.034 Uiso 1 1 calc R
C16 C 0.27027(15) 0.2774(5) 0.12617(18) 0.0308(10) Uani 1 1 d .
C17 C 0.29814(16) 0.3662(5) 0.03176(18) 0.0418(13) Uani 1 1 d .
H17A H 0.2868 0.4318 0.0027 0.063 Uiso 1 1 calc R
H17B H 0.2939 0.2839 0.0123 0.063 Uiso 1 1 calc R
H17C H 0.3366 0.3789 0.0448 0.063 Uiso 1 1 calc R
C3 C 0.06377(16) 0.7106(5) 0.16004(18) 0.0309(10) Uani 1 1 d .
C4 C 0.10822(17) 0.1505(5) 0.10007(19) 0.0335(11) Uani 1 1 d .
C2 C 0.03137(15) 0.6314(4) 0.20719(16) 0.0230(9) Uani 1 1 d .
C1 C 0.0000 0.6987(6) 0.2500 0.0286(14) Uani 1 2 d S
H1 H 0.0000 0.7878 0.2500 0.034 Uiso 1 2 calc SR
C10 C 0.18705(14) 0.3384(4) 0.29587(16) 0.0233(9) Uani 1 1 d .
C15 C 0.17159(14) 0.4124(4) 0.24374(16) 0.0223(9) Uani 1 1 d .
H15 H 0.1434 0.4733 0.2460 0.027 Uiso 1 1 calc R
C14 C 0.19873(14) 0.3941(4) 0.18839(16) 0.0248(9) Uani 1 1 d .
H14 H 0.1896 0.4452 0.1541 0.030 Uiso 1 1 calc R
C13 C 0.23938(15) 0.2998(4) 0.18432(17) 0.0277(10) Uani 1 1 d .
C12 C 0.25339(16) 0.2249(5) 0.23611(18) 0.0344(11) Uani 1 1 d .
H12 H 0.2800 0.1605 0.2332 0.041 Uiso 1 1 calc R
C11 C 0.22832(15) 0.2450(5) 0.29178(18) 0.0335(11) Uani 1 1 d .
H11 H 0.2389 0.1965 0.3265 0.040 Uiso 1 1 calc R
C9 C 0.15927(14) 0.3567(4) 0.35486(16) 0.0222(9) Uani 1 1 d .
C21 C 0.09155(14) 0.4093(4) 0.42845(16) 0.0245(9) Uani 1 1 d .
C18 C 0.14406(15) 0.3509(4) 0.46350(16) 0.0262(10) Uani 1 1 d .
C22 C 0.08537(16) 0.5527(5) 0.43593(18) 0.0353(11) Uani 1 1 d .
H22A H 0.1201 0.5938 0.4276 0.053 Uiso 1 1 calc R
H22B H 0.0755 0.5717 0.4777 0.053 Uiso 1 1 calc R
H22C H 0.0566 0.5835 0.4073 0.053 Uiso 1 1 calc R
C20 C 0.13715(17) 0.2142(5) 0.48560(18) 0.0370(11) Uani 1 1 d .
H20A H 0.1238 0.1618 0.4515 0.056 Uiso 1 1 calc R
H20B H 0.1107 0.2121 0.5179 0.056 Uiso 1 1 calc R
H20C H 0.1725 0.1821 0.5014 0.056 Uiso 1 1 calc R

loop_
_atom_site_aniso_label
_atom_site_aniso_U_11
_atom_site_aniso_U_22
_atom_site_aniso_U_33
_atom_site_aniso_U_23
_atom_site_aniso_U_13
_atom_site_aniso_U_12
Dy1 0.01328(14) 0.02199(17) 0.00996(13) 0.000 0.00095(8) 0.000
F2 0.0307(14) 0.074(2) 0.0497(17) 0.0124(15) 0.0096(11) -0.0175(14)
F9 0.076(2) 0.056(2) 0.0468(17) -0.0095(15) -0.0318(14) 0.0005(16)
F3 0.0677(18) 0.069(2) 0.0194(13) 0.0042(13) 0.0048(11) -0.0338(15)
F7 0.0661(19) 0.072(3) 0.088(2) -0.060(2) 0.0269(16) -0.0234(18)
F8 0.111(3) 0.046(2) 0.0449(17) 0.0001(16) -0.0067(16) -0.0449(19)
F6 0.0724(19) 0.098(3) 0.0301(15) -0.0325(17) 0.0070(13) -0.0182(19)
F5 0.079(2) 0.089(3) 0.0416(16) 0.0086(17) 0.0302(14) 0.052(2)
F4 0.0775(19) 0.051(2) 0.0345(15) 0.0034(14) 0.0290(13) -0.0015(17)
F1 0.083(2) 0.035(2) 0.074(2) 0.0137(16) 0.0376(17) -0.0033(15)
O7 0.0289(15) 0.051(2) 0.0208(14) -0.0026(15) 0.0110(11) -0.0027(14)
O4 0.0329(15) 0.0276(18) 0.0173(13) -0.0033(12) 0.0038(11) -0.0081(13)
O6 0.0504(19) 0.053(2) 0.0387(19) -0.0068(16) 0.0195(15) 0.0145(17)
O3 0.0231(13) 0.0248(17) 0.0185(13) -0.0001(12) 0.0025(10) 0.0034(13)
O2 0.0208(13) 0.0325(19) 0.0132(12) 0.0008(12) 0.0036(9) -0.0033(12)
O1 0.0152(12) 0.0362(19) 0.0174(13) 0.0016(12) -0.0042(9) 0.0019(12)
O5 0.0165(14) 0.104(3) 0.0284(17) 0.0088(17) -0.0049(11) 0.0110(16)
N1 0.0153(15) 0.032(2) 0.0134(15) -0.0009(15) -0.0005(11) -0.0013(14)
N2 0.0176(17) 0.061(3) 0.0174(17) 0.0010(17) -0.0001(12) 0.0040(16)
C5 0.024(2) 0.026(3) 0.020(2) -0.0054(18) 0.0011(15) -0.0023(18)
C23 0.024(2) 0.062(4) 0.020(2) 0.002(2) 0.0044(16) -0.009(2)
C8 0.040(2) 0.030(3) 0.024(2) 0.000(2) -0.0006(18) -0.009(2)
C7 0.026(2) 0.023(3) 0.027(2) 0.0037(19) -0.0032(15) 0.0009(18)
C19 0.038(2) 0.047(3) 0.023(2) -0.006(2) -0.0082(17) -0.007(2)
C6 0.030(2) 0.030(3) 0.026(2) -0.002(2) 0.0063(16) 0.007(2)
C16 0.023(2) 0.044(3) 0.025(2) -0.010(2) 0.0005(16) -0.003(2)
C17 0.032(2) 0.073(4) 0.022(2) -0.011(2) 0.0155(17) -0.011(2)
C3 0.034(2) 0.030(3) 0.029(2) 0.004(2) 0.0063(17) -0.011(2)
C4 0.038(2) 0.039(3) 0.024(2) -0.008(2) 0.0075(18) 0.010(2)
C2 0.022(2) 0.029(3) 0.017(2) 0.0015(18) -0.0016(15) -0.0018(18)
C1 0.034(3) 0.024(4) 0.028(3) 0.000 0.006(2) 0.000
C10 0.0182(19) 0.034(3) 0.0181(19) -0.0009(18) 0.0030(14) 0.0007(18)
C15 0.0157(18) 0.031(3) 0.0206(19) -0.0009(18) 0.0023(14) -0.0026(17)
C14 0.025(2) 0.034(3) 0.0155(19) 0.0026(18) -0.0009(14) 0.0017(19)
C13 0.0199(19) 0.040(3) 0.023(2) -0.005(2) 0.0049(15) -0.0017(19)
C12 0.029(2) 0.042(3) 0.033(2) 0.001(2) 0.0063(17) 0.016(2)
C11 0.027(2) 0.044(3) 0.029(2) 0.010(2) 0.0041(16) 0.010(2)
C9 0.0195(19) 0.030(3) 0.0169(19) -0.0016(17) -0.0005(14) -0.0021(17)
C21 0.0202(19) 0.041(3) 0.0129(18) -0.0005(18) 0.0039(14) -0.0013(19)
C18 0.0201(19) 0.046(3) 0.0122(19) -0.0032(18) 0.0004(14) -0.0013(19)
C22 0.029(2) 0.052(3) 0.025(2) -0.012(2) -0.0007(16) 0.005(2)
C20 0.040(2) 0.047(3) 0.024(2) -0.002(2) 0.0013(17) 0.000(2)

loop_
_atom_type_symbol
_atom_type_description
_atom_type_scat_dispersion_real
_atom_type_scat_dispersion_imag
_atom_type_scat_source
C C 0.0033 0.0016 'International Tables Vol C Tables 4.2.6.8 and 6.1.1.4'
H H 0.0000 0.0000 'International Tables Vol C Tables 4.2.6.8 and 6.1.1.4'
Dy Dy -0.1892 4.4098 'International Tables Vol C Tables 4.2.6.8 and 6.1.1.4'
F F 0.0171 0.0103 'International Tables Vol C Tables 4.2.6.8 and 6.1.1.4'
N N 0.0061 0.0033 'International Tables Vol C Tables 4.2.6.8 and 6.1.1.4'
O O 0.0106 0.0060 'International Tables Vol C Tables 4.2.6.8 and 6.1.1.4'

loop_
_geom_angle_atom_site_label_1
_geom_angle_atom_site_label_2
_geom_angle_atom_site_label_3
_geom_angle
_geom_angle_site_symmetry_1
_geom_angle_site_symmetry_3
O1 Dy1 O1 138.21(14) 2 .
O1 Dy1 O3 98.82(8) 2 2
O1 Dy1 O3 94.80(8) . 2
O1 Dy1 O3 94.80(8) 2 .
O1 Dy1 O3 98.82(8) . .
O3 Dy1 O3 141.18(14) 2 .
O1 Dy1 O2 73.30(9) 2 2
O1 Dy1 O2 73.66(9) . 2
O3 Dy1 O2 72.31(9) 2 2
O3 Dy1 O2 146.49(9) . 2
O1 Dy1 O2 73.66(9) 2 .
O1 Dy1 O2 73.30(9) . .
O3 Dy1 O2 146.49(9) 2 .
O3 Dy1 O2 72.31(9) . .
O2 Dy1 O2 74.27(12) 2 .
O1 Dy1 O4 72.52(9) 2 .
O1 Dy1 O4 149.20(10) . .
O3 Dy1 O4 73.87(9) 2 .
O3 Dy1 O4 75.95(9) . .
O2 Dy1 O4 126.60(8) 2 .
O2 Dy1 O4 130.72(8) . .
O1 Dy1 O4 149.20(10) 2 2
O1 Dy1 O4 72.52(9) . 2
O3 Dy1 O4 75.95(9) 2 2
O3 Dy1 O4 73.87(9) . 2
O2 Dy1 O4 130.72(8) 2 2
O2 Dy1 O4 126.60(8) . 2
O4 Dy1 O4 76.92(13) . 2
C16 O7 C17 115.7(4) . .
C7 O4 Dy1 133.5(2) . .
C5 O3 Dy1 134.6(2) . .
C2 O2 Dy1 133.5(2) . .
N1 O1 Dy1 145.7(2) . .
O1 N1 C9 125.6(3) . .
O1 N1 C21 119.7(3) . .
C9 N1 C21 114.0(3) . .
O5 N2 C9 125.9(3) . .
O5 N2 C18 121.6(3) . .
C9 N2 C18 112.4(3) . .
O3 C5 C6 128.5(3) . .
O3 C5 C4 114.0(3) . .
C6 C5 C4 117.4(4) . .
C21 C23 H23A 109.5 . .
C21 C23 H23B 109.5 . .
H23A C23 H23B 109.5 . .
C21 C23 H23C 109.5 . .
H23A C23 H23C 109.5 . .
H23B C23 H23C 109.5 . .
F7 C8 F9 106.5(4) . .
F7 C8 F8 106.8(4) . .
F9 C8 F8 107.4(3) . .
F7 C8 C7 112.1(3) . .
F9 C8 C7 109.9(4) . .
F8 C8 C7 113.7(3) . .
O4 C7 C6 129.1(4) . 2
O4 C7 C8 113.9(3) . .
C6 C7 C8 117.0(4) 2 .
C18 C19 H19A 109.5 . .
C18 C19 H19B 109.5 . .
H19A C19 H19B 109.5 . .
C18 C19 H19C 109.5 . .
H19A C19 H19C 109.5 . .
H19B C19 H19C 109.5 . .
C5 C6 C7 120.2(4) . 2
C5 C6 H6 119.9 . .
C7 C6 H6 119.9 2 .
O6 C16 O7 124.4(4) . .
O6 C16 C13 123.0(4) . .
O7 C16 C13 112.5(4) . .
O7 C17 H17A 109.5 . .
O7 C17 H17B 109.5 . .
H17A C17 H17B 109.5 . .
O7 C17 H17C 109.5 . .
H17A C17 H17C 109.5 . .
H17B C17 H17C 109.5 . .
F1 C3 F2 107.5(4) . .
F1 C3 F3 107.2(4) . .
F2 C3 F3 106.6(3) . .
F1 C3 C2 114.3(4) . .
F2 C3 C2 110.9(3) . .
F3 C3 C2 110.0(3) . .
F5 C4 F6 107.7(4) . .
F5 C4 F4 106.4(3) . .
F6 C4 F4 106.4(4) . .
F5 C4 C5 113.9(3) . .
F6 C4 C5 110.4(3) . .
F4 C4 C5 111.7(4) . .
O2 C2 C1 129.4(4) . .
O2 C2 C3 113.1(3) . .
C1 C2 C3 117.5(4) . .
C2 C1 C2 119.8(6) . 2
C2 C1 H1 120.1 . .
C2 C1 H1 120.1 2 .
C11 C10 C15 120.0(3) . .
C11 C10 C9 119.6(3) . .
C15 C10 C9 120.4(3) . .
C14 C15 C10 119.5(4) . .
C14 C15 H15 120.2 . .
C10 C15 H15 120.2 . .
C13 C14 C15 120.3(4) . .
C13 C14 H14 119.9 . .
C15 C14 H14 119.9 . .
C14 C13 C12 119.6(3) . .
C14 C13 C16 122.3(4) . .
C12 C13 C16 118.1(4) . .
C11 C12 C13 120.8(4) . .
C11 C12 H12 119.6 . .
C13 C12 H12 119.6 . .
C12 C11 C10 119.8(4) . .
C12 C11 H11 120.1 . .
C10 C11 H11 120.1 . .
N1 C9 N2 108.5(3) . .
N1 C9 C10 126.9(3) . .
N2 C9 C10 124.6(3) . .
N1 C21 C22 106.4(3) . .
N1 C21 C23 108.6(3) . .
C22 C21 C23 110.7(3) . .
N1 C21 C18 100.6(3) . .
C22 C21 C18 114.5(3) . .
C23 C21 C18 115.0(4) . .
N2 C18 C20 105.7(3) . .
N2 C18 C19 108.8(3) . .
C20 C18 C19 109.8(3) . .
N2 C18 C21 101.3(3) . .
C20 C18 C21 115.0(3) . .
C19 C18 C21 115.2(4) . .
C21 C22 H22A 109.5 . .
C21 C22 H22B 109.5 . .
H22A C22 H22B 109.5 . .
C21 C22 H22C 109.5 . .
H22A C22 H22C 109.5 . .
H22B C22 H22C 109.5 . .
C18 C20 H20A 109.5 . .
C18 C20 H20B 109.5 . .
H20A C20 H20B 109.5 . .
C18 C20 H20C 109.5 . .
H20A C20 H20C 109.5 . .
H20B C20 H20C 109.5 . .

loop_
_geom_bond_atom_site_label_1
_geom_bond_atom_site_label_2
_geom_bond_distance
_geom_bond_site_symmetry_2
Dy1 O1 2.312(2) 2
Dy1 O1 2.312(2) .
Dy1 O3 2.313(2) 2
Dy1 O3 2.313(2) .
Dy1 O2 2.344(3) 2
Dy1 O2 2.344(3) .
Dy1 O4 2.347(3) .
Dy1 O4 2.347(3) 2
F2 C3 1.328(4) .
F9 C8 1.321(5) .
F3 C3 1.332(5) .
F7 C8 1.319(4) .
F8 C8 1.322(5) .
F6 C4 1.319(5) .
F5 C4 1.318(5) .
F4 C4 1.337(5) .
F1 C3 1.319(5) .
O7 C16 1.328(5) .
O7 C17 1.454(4) .
O4 C7 1.245(4) .
O6 C16 1.205(5) .
O3 C5 1.258(4) .
O2 C2 1.243(5) .
O1 N1 1.305(3) .
O5 N2 1.274(4) .
N1 C9 1.324(4) .
N1 C21 1.509(4) .
N2 C9 1.358(5) .
N2 C18 1.509(4) .
C5 C6 1.387(5) .
C5 C4 1.537(5) .
C23 C21 1.519(5) .
C23 H23A 0.9600 .
C23 H23B 0.9600 .
C23 H23C 0.9600 .
C8 C7 1.542(6) .
C7 C6 1.394(5) 2
C19 C18 1.524(5) .
C19 H19A 0.9600 .
C19 H19B 0.9600 .
C19 H19C 0.9600 .
C6 C7 1.394(5) 2
C6 H6 0.9300 .
C16 C13 1.499(5) .
C17 H17A 0.9600 .
C17 H17B 0.9600 .
C17 H17C 0.9600 .
C3 C2 1.544(5) .
C2 C1 1.402(5) .
C1 C2 1.402(5) 2
C1 H1 0.9300 .
C10 C11 1.394(5) .
C10 C15 1.399(5) .
C10 C9 1.471(5) .
C15 C14 1.395(5) .
C15 H15 0.9300 .
C14 C13 1.390(6) .
C14 H14 0.9300 .
C13 C12 1.391(6) .
C12 C11 1.379(5) .
C12 H12 0.9300 .
C11 H11 0.9300 .
C21 C22 1.514(6) .
C21 C18 1.563(5) .
C18 C20 1.516(6) .
C22 H22A 0.9600 .
C22 H22B 0.9600 .
C22 H22C 0.9600 .
C20 H20A 0.9600 .
C20 H20B 0.9600 .
C20 H20C 0.9600 .

loop_
_geom_torsion_atom_site_label_1
_geom_torsion_atom_site_label_2
_geom_torsion_atom_site_label_3
_geom_torsion_atom_site_label_4
_geom_torsion
_geom_torsion_site_symmetry_1
_geom_torsion_site_symmetry_4
O1 Dy1 O4 C7 -106.9(4) 2 .
O1 Dy1 O4 C7 69.8(4) . .
O3 Dy1 O4 C7 -1.9(3) 2 .
O3 Dy1 O4 C7 153.4(4) . .
O2 Dy1 O4 C7 -54.4(4) 2 .
O2 Dy1 O4 C7 -155.6(3) . .
O4 Dy1 O4 C7 77.0(3) 2 .
O1 Dy1 O3 C5 -146.3(3) 2 .
O1 Dy1 O3 C5 73.3(3) . .
O3 Dy1 O3 C5 -35.8(3) 2 .
O2 Dy1 O3 C5 147.0(3) 2 .
O2 Dy1 O3 C5 142.6(3) . .
O4 Dy1 O3 C5 -75.7(3) . .
O4 Dy1 O3 C5 4.5(3) 2 .
O1 Dy1 O2 C2 74.8(3) 2 .
O1 Dy1 O2 C2 -79.3(3) . .
O3 Dy1 O2 C2 -6.4(4) 2 .
O3 Dy1 O2 C2 175.4(3) . .
O2 Dy1 O2 C2 -2.0(3) 2 .
O4 Dy1 O2 C2 123.1(3) . .
O4 Dy1 O2 C2 -131.4(3) 2 .
O1 Dy1 O1 N1 167.0(4) 2 .
O3 Dy1 O1 N1 58.1(4) 2 .
O3 Dy1 O1 N1 -85.5(4) . .
O2 Dy1 O1 N1 128.1(4) 2 .
O2 Dy1 O1 N1 -153.9(4) . .
O4 Dy1 O1 N1 -8.1(4) . .
O4 Dy1 O1 N1 -15.6(3) 2 .
Dy1 O1 N1 C9 94.5(5) . .
Dy1 O1 N1 C21 -95.7(4) . .
Dy1 O3 C5 C6 -6.8(6) . .
Dy1 O3 C5 C4 171.7(2) . .
Dy1 O4 C7 C6 1.3(6) . 2
Dy1 O4 C7 C8 179.6(2) . .
F7 C8 C7 O4 36.9(5) . .
F9 C8 C7 O4 -81.4(4) . .
F8 C8 C7 O4 158.2(4) . .
F7 C8 C7 C6 -144.5(4) . 2
F9 C8 C7 C6 97.2(4) . 2
F8 C8 C7 C6 -23.2(5) . 2
O3 C5 C6 C7 4.2(7) . 2
C4 C5 C6 C7 -174.2(4) . 2
C17 O7 C16 O6 -6.5(6) . .
C17 O7 C16 C13 171.9(3) . .
O3 C5 C4 F5 162.6(4) . .
C6 C5 C4 F5 -18.8(6) . .
O3 C5 C4 F6 -76.1(5) . .
C6 C5 C4 F6 102.5(4) . .
O3 C5 C4 F4 42.0(5) . .
C6 C5 C4 F4 -139.4(4) . .
Dy1 O2 C2 C1 4.3(6) . .
Dy1 O2 C2 C3 -176.3(2) . .
F1 C3 C2 O2 171.5(3) . .
F2 C3 C2 O2 -66.8(5) . .
F3 C3 C2 O2 50.8(5) . .
F1 C3 C2 C1 -9.0(5) . .
F2 C3 C2 C1 112.7(4) . .
F3 C3 C2 C1 -129.7(3) . .
O2 C2 C1 C2 -2.2(3) . 2
C3 C2 C1 C2 178.4(4) . 2
C11 C10 C15 C14 -1.6(6) . .
C9 C10 C15 C14 179.6(4) . .
C10 C15 C14 C13 2.4(6) . .
C15 C14 C13 C12 -0.9(6) . .
C15 C14 C13 C16 -179.2(4) . .
O6 C16 C13 C14 -168.0(4) . .
O7 C16 C13 C14 13.6(6) . .
O6 C16 C13 C12 13.6(6) . .
O7 C16 C13 C12 -164.8(4) . .
C14 C13 C12 C11 -1.4(7) . .
C16 C13 C12 C11 176.9(4) . .
C13 C12 C11 C10 2.2(7) . .
C15 C10 C11 C12 -0.7(6) . .
C9 C10 C11 C12 178.1(4) . .
O1 N1 C9 N2 175.3(4) . .
C21 N1 C9 N2 5.0(5) . .
O1 N1 C9 C10 -5.0(7) . .
C21 N1 C9 C10 -175.3(4) . .
O5 N2 C9 N1 -176.7(4) . .
C18 N2 C9 N1 7.7(5) . .
O5 N2 C9 C10 3.6(7) . .
C18 N2 C9 C10 -172.1(4) . .
C11 C10 C9 N1 -144.1(4) . .
C15 C10 C9 N1 34.7(6) . .
C11 C10 C9 N2 35.6(6) . .
C15 C10 C9 N2 -145.6(4) . .
O1 N1 C21 C22 -65.7(4) . .
C9 N1 C21 C22 105.2(4) . .
O1 N1 C21 C23 53.5(5) . .
C9 N1 C21 C23 -135.5(4) . .
O1 N1 C21 C18 174.6(3) . .
C9 N1 C21 C18 -14.5(5) . .
O5 N2 C18 C20 -71.6(5) . .
C9 N2 C18 C20 104.3(4) . .
O5 N2 C18 C19 46.3(5) . .
C9 N2 C18 C19 -137.8(4) . .
O5 N2 C18 C21 168.1(4) . .
C9 N2 C18 C21 -16.0(5) . .
N1 C21 C18 N2 16.6(4) . .
C22 C21 C18 N2 -97.1(4) . .
C23 C21 C18 N2 133.0(4) . .
N1 C21 C18 C20 -96.9(4) . .
C22 C21 C18 C20 149.4(3) . .
C23 C21 C18 C20 19.6(5) . .
N1 C21 C18 C19 133.8(3) . .
C22 C21 C18 C19 20.2(5) . .
C23 C21 C18 C19 -109.7(4) . .
